data_4329455
loop_
_publ_author_name
'Oliver Kluge'
'Harald Krautscheid'

_publ_section_title
;
 Trialkylphosphine-Stabilized Copper(I) Gallium(III) Phenylchalcogenolate
 Complexes: Crystal Structures and Generation of Ternary Semiconductors by
 Thermolysis
;
_journal_name_full 'Inorganic Chemistry'
_journal_page_first 6655
_journal_page_last 6666
_journal_paper_doi 10.1021/ic300278v
_journal_volume 51
_journal_year 2012
_chemical_formula_moiety 'C19 H18 Ga S3, C12 H36 Cu P4, 3(C H4 O)'
_chemical_formula_sum 'C34 H66 Cu Ga O3 P4 S3'
_chemical_formula_weight 876.19
_chemical_name_systematic
;
 tetrakis(trimethylphosphine)-copper tris(Phenylsulfido)-methyl-gallium
 methanol solvate
;
_space_group_IT_number 147
_symmetry_cell_setting trigonal
_symmetry_Int_Tables_number 147
_symmetry_space_group_name_Hall '-P 3'
_symmetry_space_group_name_H-M 'P -3'
_atom_sites_solution_hydrogens geom
_atom_sites_solution_primary direct
_atom_sites_solution_secondary difmap
_audit_creation_method SHELXL-97
_cell_angle_alpha 90.00
_cell_angle_beta 90.00
_cell_angle_gamma 120.00
_cell_formula_units_Z 2
_cell_length_a 13.1432(9)
_cell_length_b 13.1432(9)
_cell_length_c 15.5515(13)
_cell_measurement_reflns_used 12425
_cell_measurement_temperature 213(2)
_cell_measurement_theta_max 25.87
_cell_measurement_theta_min 2.22
_cell_volume 2326.5(3)
_computing_cell_refinement 'STOE X-AREA'
_computing_data_collection 'STOE X-AREA'
_computing_data_reduction 'STOE X-RED'
_computing_structure_refinement 'SHELXL-97 (Sheldrick, 1997)'
_computing_structure_solution SIR-92
_diffrn_ambient_temperature 213(2)
_diffrn_detector 'image plate (34 cm diameter / schwenk)'
_diffrn_detector_area_resol_mean 6.67
_diffrn_detector_type STOE
_diffrn_measured_fraction_theta_full 0.996
_diffrn_measured_fraction_theta_max 0.996
_diffrn_measurement_details ' 207 frames, detector distance = 70 mm'
_diffrn_measurement_device '1-circle goniometer'
_diffrn_measurement_device_type 'STOE IPDS 1'
_diffrn_measurement_method 'rotation method'
_diffrn_radiation_collimation '0.5 mm diameter, multiple pinhole'
_diffrn_radiation_monochromator 'plane graphite'
_diffrn_radiation_polarisn_norm 0
_diffrn_radiation_type 'Mo K\a'
_diffrn_radiation_wavelength 0.71073
_diffrn_reflns_av_R_equivalents 0.0324
_diffrn_reflns_av_sigmaI/netI 0.0343
_diffrn_reflns_limit_h_max 16
_diffrn_reflns_limit_h_min -15
_diffrn_reflns_limit_k_max 16
_diffrn_reflns_limit_k_min -16
_diffrn_reflns_limit_l_max 19
_diffrn_reflns_limit_l_min -19
_diffrn_reflns_number 14200
_diffrn_reflns_theta_full 25.92
_diffrn_reflns_theta_max 25.92
_diffrn_reflns_theta_min 2.22
_diffrn_source 'sealed X-ray tube, 12 x 0.4 mm long-fine focus'
_diffrn_source_current 40
_diffrn_source_power 2.00
_diffrn_source_voltage 50
_exptl_absorpt_coefficient_mu 1.336
_exptl_absorpt_correction_T_max 0.8816
_exptl_absorpt_correction_T_min 0.8051
_exptl_absorpt_correction_type integration
_exptl_absorpt_process_details 'STOE X-RED'
_exptl_crystal_colour colourless
_exptl_crystal_density_diffrn 1.251
_exptl_crystal_description block
_exptl_crystal_F_000 924
_exptl_crystal_size_max 0.19
_exptl_crystal_size_mid 0.14
_exptl_crystal_size_min 0.10
_refine_diff_density_max 0.458
_refine_diff_density_min -0.294
_refine_diff_density_rms 0.056
_refine_ls_extinction_method none
_refine_ls_goodness_of_fit_ref 0.927
_refine_ls_hydrogen_treatment constr
_refine_ls_matrix_type full
_refine_ls_number_parameters 145
_refine_ls_number_reflns 3013
_refine_ls_number_restraints 0
_refine_ls_restrained_S_all 0.927
_refine_ls_R_factor_all 0.0413
_refine_ls_R_factor_gt 0.0287
_refine_ls_shift/su_max 0.001
_refine_ls_shift/su_mean 0.000
_refine_ls_structure_factor_coef Fsqd
_refine_ls_weighting_details 'calc w=1/[\s^2^(Fo^2^)+(0.0373P)^2^+0.0000P] where P=(Fo^2^+2Fc^2^)/3'
_refine_ls_weighting_scheme calc
_refine_ls_wR_factor_gt 0.0611
_refine_ls_wR_factor_ref 0.0634
_reflns_number_gt 2371
_reflns_number_total 3013
_reflns_threshold_expression >2sigma(I)
_cod_data_source_file ic300278v_si_002_03.cif
_cod_data_source_block 03
_cod_database_code 4329455

loop_
_symmetry_equiv_pos_as_xyz
'x, y, z'
'-y, x-y, z'
'-x+y, -x, z'
'-x, -y, -z'
'y, -x+y, -z'
'x-y, x, -z'

loop_
_atom_site_label
_atom_site_type_symbol
_atom_site_fract_x
_atom_site_fract_y
_atom_site_fract_z
_atom_site_U_iso_or_equiv
_atom_site_adp_type
_atom_site_occupancy
_atom_site_symmetry_multiplicity
_atom_site_calc_flag
_atom_site_refinement_flags
Cu1 Cu 0.3333 0.6667 0.34406(2) 0.02845(12) Uani 1 3 d S
Ga1 Ga 0.6667 0.3333 0.13980(2) 0.02866(11) Uani 1 3 d S
S1 S 0.78093(5) 0.51326(5) 0.20300(4) 0.03853(14) Uani 1 1 d .
P1 P 0.3333 0.6667 0.48926(6) 0.0455(3) Uani 1 3 d S
P2 P 0.37988(5) 0.53235(5) 0.29541(4) 0.03375(13) Uani 1 1 d .
C1 C 0.6667 0.3333 0.0135(2) 0.0456(10) Uani 1 3 d S
H1A H 0.6990 0.2866 -0.0071 0.068 Uiso 0.33 1 calc PR
H1B H 0.7134 0.4124 -0.0071 0.068 Uiso 0.33 1 calc PR
H1C H 0.5876 0.3010 -0.0071 0.068 Uiso 0.33 1 calc PR
C2 C 0.75487(19) 0.61514(19) 0.14627(13) 0.0335(5) Uani 1 1 d .
C3 C 0.6593(2) 0.5833(2) 0.09317(15) 0.0430(5) Uani 1 1 d .
H3 H 0.6049 0.5043 0.0849 0.052 Uiso 1 1 calc R
C4 C 0.6437(3) 0.6682(3) 0.05203(17) 0.0538(7) Uani 1 1 d .
H4 H 0.5799 0.6451 0.0155 0.065 Uiso 1 1 calc R
C5 C 0.7200(3) 0.7841(3) 0.06427(18) 0.0599(8) Uani 1 1 d .
H5 H 0.7083 0.8404 0.0371 0.072 Uiso 1 1 calc R
C6 C 0.8145(3) 0.8171(2) 0.1172(2) 0.0663(8) Uani 1 1 d .
H6 H 0.8668 0.8966 0.1263 0.080 Uiso 1 1 calc R
C7 C 0.8338(2) 0.7340(2) 0.15752(17) 0.0509(6) Uani 1 1 d .
H7 H 0.8996 0.7580 0.1921 0.061 Uiso 1 1 calc R
C8 C 0.4545(4) 0.6626(5) 0.5410(2) 0.1061(15) Uani 1 1 d .
H8A H 0.5273 0.7279 0.5217 0.159 Uiso 1 1 calc R
H8B H 0.4524 0.5906 0.5266 0.159 Uiso 1 1 calc R
H8C H 0.4481 0.6672 0.6022 0.159 Uiso 1 1 calc R
C9 C 0.3084(3) 0.3889(2) 0.3468(2) 0.0640(8) Uani 1 1 d .
H9A H 0.2252 0.3510 0.3372 0.096 Uiso 1 1 calc R
H9B H 0.3240 0.3982 0.4075 0.096 Uiso 1 1 calc R
H9C H 0.3384 0.3417 0.3229 0.096 Uiso 1 1 calc R
C10 C 0.5344(2) 0.5755(3) 0.30540(18) 0.0531(6) Uani 1 1 d .
H10A H 0.5454 0.5119 0.2872 0.080 Uiso 1 1 calc R
H10B H 0.5585 0.5945 0.3643 0.080 Uiso 1 1 calc R
H10C H 0.5808 0.6430 0.2700 0.080 Uiso 1 1 calc R
C11 C 0.3517(3) 0.4914(3) 0.18305(16) 0.0566(7) Uani 1 1 d .
H11A H 0.3808 0.4393 0.1692 0.085 Uiso 1 1 calc R
H11B H 0.3908 0.5606 0.1480 0.085 Uiso 1 1 calc R
H11C H 0.2687 0.4524 0.1724 0.085 Uiso 1 1 calc R
C1L C 0.8436(4) 0.7833(5) 0.3815(3) 0.1176(17) Uani 1 1 d .
H1L1 H 0.7873 0.8014 0.3574 0.176 Uiso 1 1 calc R
H1L2 H 0.8256 0.7062 0.3634 0.176 Uiso 1 1 calc R
H1L3 H 0.9210 0.8399 0.3621 0.176 Uiso 1 1 calc R
O1L O 0.8394(5) 0.7865(5) 0.4672(2) 0.187(2) Uani 1 1 d .
H1L4 H 0.8850 0.8533 0.4841 0.280 Uiso 1 1 calc R

loop_
_atom_site_aniso_label
_atom_site_aniso_U_11
_atom_site_aniso_U_22
_atom_site_aniso_U_33
_atom_site_aniso_U_23
_atom_site_aniso_U_13
_atom_site_aniso_U_12
Cu1 0.02831(16) 0.02831(16) 0.0287(2) 0.000 0.000 0.01416(8)
Ga1 0.02883(14) 0.02883(14) 0.02831(19) 0.000 0.000 0.01441(7)
S1 0.0382(3) 0.0314(3) 0.0443(3) -0.0038(2) -0.0129(2) 0.0161(3)
P1 0.0542(4) 0.0542(4) 0.0281(5) 0.000 0.000 0.0271(2)
P2 0.0353(3) 0.0321(3) 0.0378(3) 0.0009(2) 0.0026(2) 0.0198(3)
C1 0.0525(16) 0.0525(16) 0.0319(19) 0.000 0.000 0.0262(8)
C2 0.0350(12) 0.0324(11) 0.0345(10) 0.0017(9) 0.0048(9) 0.0179(10)
C3 0.0397(13) 0.0407(13) 0.0524(13) 0.0005(11) -0.0034(11) 0.0229(11)
C4 0.0565(17) 0.0658(19) 0.0557(15) 0.0068(13) -0.0001(12) 0.0431(16)
C5 0.076(2) 0.0613(19) 0.0647(17) 0.0223(14) 0.0178(15) 0.0507(17)
C6 0.073(2) 0.0321(14) 0.088(2) 0.0102(14) 0.0089(17) 0.0222(15)
C7 0.0469(15) 0.0352(14) 0.0639(16) -0.0006(11) -0.0037(12) 0.0155(12)
C8 0.113(3) 0.180(5) 0.0521(18) 0.003(2) -0.0249(19) 0.094(3)
C9 0.068(2) 0.0438(16) 0.086(2) 0.0189(14) 0.0223(16) 0.0324(15)
C10 0.0433(15) 0.0636(18) 0.0604(15) -0.0074(13) -0.0025(12) 0.0328(14)
C11 0.0685(19) 0.0669(19) 0.0469(13) -0.0148(13) -0.0094(13) 0.0432(16)
C1L 0.119(4) 0.165(5) 0.096(3) -0.039(3) -0.030(3) 0.092(4)
O1L 0.235(5) 0.236(5) 0.100(3) -0.026(3) 0.008(3) 0.125(4)

loop_
_atom_type_symbol
_atom_type_description
_atom_type_scat_dispersion_real
_atom_type_scat_dispersion_imag
_atom_type_scat_source
C C 0.0033 0.0016 'International Tables Vol C Tables 4.2.6.8 and 6.1.1.4'
H H 0.0000 0.0000 'International Tables Vol C Tables 4.2.6.8 and 6.1.1.4'
P P 0.1023 0.0942 'International Tables Vol C Tables 4.2.6.8 and 6.1.1.4'
S S 0.1246 0.1234 'International Tables Vol C Tables 4.2.6.8 and 6.1.1.4'
Cu Cu 0.3201 1.2651 'International Tables Vol C Tables 4.2.6.8 and 6.1.1.4'
Ga Ga 0.2307 1.6083 'International Tables Vol C Tables 4.2.6.8 and 6.1.1.4'
O O 0.0106 0.0060 'International Tables Vol C Tables 4.2.6.8 and 6.1.1.4'

loop_
_exptl_crystal_face_index_h
_exptl_crystal_face_index_k
_exptl_crystal_face_index_l
_exptl_crystal_face_perp_dist
0 0 1 0.0539
0 0 -1 0.0462
-1 1 0 0.0815
3 0 1 0.0773
1 -1 0 0.1104
0 1 0 0.0815
-1 -3 -2 0.0439

loop_
_geom_angle_atom_site_label_1
_geom_angle_atom_site_label_2
_geom_angle_atom_site_label_3
_geom_angle
_geom_angle_site_symmetry_1
_geom_angle_site_symmetry_3
P1 Cu1 P2 109.487(17) . 3_565
P1 Cu1 P2 109.487(17) . 2_665
P2 Cu1 P2 109.456(17) 3_565 2_665
P1 Cu1 P2 109.487(17) . .
P2 Cu1 P2 109.455(17) 3_565 .
P2 Cu1 P2 109.455(17) 2_665 .
C1 Ga1 S1 115.367(16) . 3_665
C1 Ga1 S1 115.367(16) . .
S1 Ga1 S1 102.985(19) 3_665 .
C1 Ga1 S1 115.367(16) . 2_655
S1 Ga1 S1 102.984(19) 3_665 2_655
S1 Ga1 S1 102.985(19) . 2_655
C2 S1 Ga1 106.92(7) . .
C8 P1 C8 101.71(15) 2_665 3_565
C8 P1 C8 101.71(16) 2_665 .
C8 P1 C8 101.71(15) 3_565 .
C8 P1 Cu1 116.42(13) 2_665 .
C8 P1 Cu1 116.42(13) 3_565 .
C8 P1 Cu1 116.42(13) . .
C11 P2 C9 101.12(15) . .
C11 P2 C10 101.82(13) . .
C9 P2 C10 101.71(14) . .
C11 P2 Cu1 117.32(9) . .
C9 P2 Cu1 117.39(10) . .
C10 P2 Cu1 114.94(9) . .
C3 C2 C7 118.0(2) . .
C3 C2 S1 123.94(18) . .
C7 C2 S1 118.00(18) . .
C2 C3 C4 120.7(2) . .
C5 C4 C3 121.0(3) . .
C4 C5 C6 119.0(2) . .
C5 C6 C7 121.1(3) . .
C6 C7 C2 120.1(3) . .

loop_
_geom_bond_atom_site_label_1
_geom_bond_atom_site_label_2
_geom_bond_distance
_geom_bond_site_symmetry_2
Cu1 P1 2.2581(11) .
Cu1 P2 2.2678(6) 3_565
Cu1 P2 2.2678(6) 2_665
Cu1 P2 2.2678(6) .
Ga1 C1 1.964(4) .
Ga1 S1 2.2940(6) 3_665
Ga1 S1 2.2940(6) .
Ga1 S1 2.2940(6) 2_655
S1 C2 1.774(2) .
P1 C8 1.808(4) 2_665
P1 C8 1.808(4) 3_565
P1 C8 1.808(4) .
P2 C11 1.811(2) .
P2 C9 1.818(3) .
P2 C10 1.822(3) .
C2 C3 1.382(3) .
C2 C7 1.388(3) .
C3 C4 1.387(3) .
C4 C5 1.355(4) .
C5 C6 1.368(4) .
C6 C7 1.388(4) .
C1L O1L 1.336(5) .
